data_2221970
loop_
_publ_author_name
'Lv, Lu-Ping'
'Yu, Tie-Ming'
'Yu, Wen-Bo'
'Li, Wei-Wei'
'Hu, Xian-Chao'

_publ_section_title
;
 Methyl
 2-[(<i>E</i>)-3-hydroxy-4-methoxybenzylidene]hydrazinecarboxylate
;
_journal_coeditor_code CI2804
_journal_issue 6
_journal_name_full 'Acta Crystallographica Section E'
_journal_page_first o1384
_journal_paper_doi 10.1107/S1600536809018996
_journal_volume 65
_journal_year 2009
_chemical_formula_iupac 'C10 H12 N2 O4'
_chemical_formula_moiety 'C10 H12 N2 O4'
_chemical_formula_sum 'C10 H12 N2 O4'
_chemical_formula_weight 224.22
_chemical_name_systematic
;
Methyl 2-[(<i>E</i>)-3-hydroxy-4-methoxybenzylidene]hydrazinecarboxylate
;
_space_group_IT_number 14
_symmetry_cell_setting monoclinic
_symmetry_space_group_name_Hall '-P 2ybc'
_symmetry_space_group_name_H-M 'P 1 21/c 1'
_atom_sites_solution_hydrogens geom
_atom_sites_solution_primary direct
_atom_sites_solution_secondary difmap
_audit_creation_method SHELXL-97
_cell_angle_alpha 90.00
_cell_angle_beta 100.944(6)
_cell_angle_gamma 90.00
_cell_formula_units_Z 4
_cell_length_a 7.7223(12)
_cell_length_b 9.2106(14)
_cell_length_c 15.092(2)
_cell_measurement_reflns_used 1944
_cell_measurement_temperature 223(2)
_cell_measurement_theta_max 25.5
_cell_measurement_theta_min 2.6
_cell_volume 1053.9(3)
_computing_cell_refinement 'SAINT (Bruker, 2002)'
_computing_data_collection 'SMART (Bruker, 2002)'
_computing_data_reduction 'SAINT (Bruker, 2002)'
_computing_molecular_graphics 'SHELXTL (Sheldrick, 2008)'
_computing_publication_material 'SHELXTL (Sheldrick, 2008)'
_computing_structure_refinement 'SHELXL97 (Sheldrick, 2008)'
_computing_structure_solution 'SHELXS97 (Sheldrick, 2008)'
_diffrn_ambient_temperature 223(2)
_diffrn_measured_fraction_theta_full 0.990
_diffrn_measured_fraction_theta_max 0.990
_diffrn_measurement_device_type 'Bruker SMART CCD area-detector'
_diffrn_measurement_method '\f and \w'
_diffrn_radiation_monochromator graphite
_diffrn_radiation_source 'fine-focus sealed tube'
_diffrn_radiation_type MoK\a
_diffrn_radiation_wavelength 0.71073
_diffrn_reflns_av_R_equivalents 0.0235
_diffrn_reflns_av_sigmaI/netI 0.0243
_diffrn_reflns_limit_h_max 8
_diffrn_reflns_limit_h_min -9
_diffrn_reflns_limit_k_max 11
_diffrn_reflns_limit_k_min -11
_diffrn_reflns_limit_l_max 18
_diffrn_reflns_limit_l_min -18
_diffrn_reflns_number 5767
_diffrn_reflns_theta_full 25.50
_diffrn_reflns_theta_max 25.50
_diffrn_reflns_theta_min 2.60
_diffrn_standards_number 0
_exptl_absorpt_coefficient_mu 0.111
_exptl_absorpt_correction_T_max 0.9822
_exptl_absorpt_correction_T_min 0.9784
_exptl_absorpt_correction_type multi-scan
_exptl_absorpt_process_details '(SADABS; Bruker, 2002)'
_exptl_crystal_colour colourless
_exptl_crystal_density_diffrn 1.413
_exptl_crystal_density_method 'not measured'
_exptl_crystal_description Block
_exptl_crystal_F_000 472
_exptl_crystal_size_max 0.18
_exptl_crystal_size_mid 0.16
_exptl_crystal_size_min 0.15
_refine_diff_density_max 0.192
_refine_diff_density_min -0.183
_refine_ls_extinction_coef 0.035(4)
_refine_ls_extinction_expression Fc^*^=kFc[1+0.001xFc^2^\l^3^/sin(2\q)]^-1/4^
_refine_ls_extinction_method 'SHELXL97 (Sheldrick, 2008)'
_refine_ls_goodness_of_fit_ref 1.046
_refine_ls_hydrogen_treatment constr
_refine_ls_matrix_type full
_refine_ls_number_parameters 149
_refine_ls_number_reflns 1944
_refine_ls_number_restraints 0
_refine_ls_restrained_S_all 1.046
_refine_ls_R_factor_all 0.0391
_refine_ls_R_factor_gt 0.0336
_refine_ls_shift/su_max 0.001
_refine_ls_shift/su_mean 0.000
_refine_ls_structure_factor_coef Fsqd
_refine_ls_weighting_details 'calc w=1/[\s^2^(Fo^2^)+(0.0545P)^2^+0.1597P] where P=(Fo^2^+2Fc^2^)/3'
_refine_ls_weighting_scheme calc
_refine_ls_wR_factor_gt 0.0916
_refine_ls_wR_factor_ref 0.0977
_reflns_number_gt 1657
_reflns_number_total 1944
_reflns_threshold_expression I>2\s(I)
_cod_data_source_file ci2804.cif
_cod_data_source_block I
_cod_depositor_comments
;
The following automatic conversions were performed:
'_symmetry_cell_setting' value 'Monoclinic' changed to 'monoclinic'
according to '/home/saulius/struct/CIF-dictionaries/cif_core.dic'
dictionary named 'cif_core.dic' version 2.4.1 from 2010-06-29.

Automatic conversion script
Id: cif_fix_enum 1527 2010-12-29 10:47:43Z saulius 

The following automatic conversions were performed:

'_symmetry_cell_setting' value 'Monoclinic' changed to 'monoclinic'
according to /home/saulius/struct/CIF-dictionaries/cif_core.dic
dictionary named 'cif_core.dic' version 2.4.1 from 2010-06-29.

Automatic conversion script
Id: cif_fix_values 1715 2011-07-08 13:25:40Z adriana 
;
_cod_original_cell_volume 1054.0(3)
_cod_original_sg_symbol_H-M 'P 21/c'
_cod_database_code 2221970
_cod_database_fobs_code 2221970

loop_
_symmetry_equiv_pos_as_xyz
'x, y, z'
'-x, y+1/2, -z+1/2'
'-x, -y, -z'
'x, -y-1/2, z-1/2'

loop_
_atom_site_type_symbol
_atom_site_label
_atom_site_fract_x
_atom_site_fract_y
_atom_site_fract_z
_atom_site_U_iso_or_equiv
_atom_site_adp_type
_atom_site_calc_flag
_atom_site_refinement_flags
_atom_site_occupancy
_atom_site_disorder_assembly
_atom_site_disorder_group
C C9 1.14900(17) 0.19752(13) 0.79259(8) 0.0395(3) Uani d . 1 . .
C C8 0.89788(18) 0.11117(13) 0.58309(9) 0.0435(3) Uani d . 1 . .
H H8 0.8814 0.0133 0.5941 0.052 Uiso calc R 1 . .
C C3 0.78128(16) 0.37223(13) 0.39017(8) 0.0386(3) Uani d . 1 . .
C C5 0.84592(17) 0.31881(13) 0.47483(8) 0.0392(3) Uani d . 1 . .
H H5 0.9053 0.3802 0.5193 0.047 Uiso calc R 1 . .
C C7 0.82305(17) 0.17208(13) 0.49464(8) 0.0399(3) Uani d . 1 . .
C C2 0.68958(16) 0.28075(14) 0.32243(8) 0.0401(3) Uani d . 1 . .
C C6 0.73162(19) 0.08300(14) 0.42746(9) 0.0475(3) Uani d . 1 . .
H H6 0.7149 -0.0143 0.4401 0.057 Uiso calc R 1 . .
C C4 0.66479(18) 0.13636(14) 0.34190(9) 0.0466(3) Uani d . 1 . .
H H4 0.6035 0.0753 0.2978 0.056 Uiso calc R 1 . .
C C10 1.3093(2) 0.17575(17) 0.94154(9) 0.0564(4) Uani d . 1 . .
H H10A 1.3936 0.2432 0.9261 0.085 Uiso calc R 1 . .
H H10B 1.3697 0.1025 0.9810 0.085 Uiso calc R 1 . .
H H10C 1.2281 0.2263 0.9714 0.085 Uiso calc R 1 . .
C C1 0.5523(2) 0.25850(18) 0.16765(10) 0.0575(4) Uani d . 1 . .
H H1A 0.6295 0.1791 0.1614 0.086 Uiso calc R 1 . .
H H1B 0.5317 0.3150 0.1132 0.086 Uiso calc R 1 . .
H H1C 0.4422 0.2214 0.1787 0.086 Uiso calc R 1 . .
O O1 0.63158(13) 0.34761(10) 0.24138(6) 0.0500(3) Uani d . 1 . .
O O4 1.21426(13) 0.10865(10) 0.86081(6) 0.0513(3) Uani d . 1 . .
O O3 1.17310(14) 0.32803(9) 0.79258(6) 0.0529(3) Uani d . 1 . .
O O2 0.80571(14) 0.51620(9) 0.37432(6) 0.0520(3) Uani d . 1 . .
H H2 0.7894 0.5307 0.3197 0.078 Uiso calc R 1 . .
N N1 0.98497(14) 0.18969(11) 0.64511(7) 0.0420(3) Uani d . 1 . .
N N2 1.05406(15) 0.12010(11) 0.72457(7) 0.0442(3) Uani d . 1 . .
H H2A 1.0369 0.0287 0.7307 0.053 Uiso calc R 1 . .

loop_
_atom_site_aniso_label
_atom_site_aniso_U_11
_atom_site_aniso_U_22
_atom_site_aniso_U_33
_atom_site_aniso_U_12
_atom_site_aniso_U_13
_atom_site_aniso_U_23
C9 0.0475(7) 0.0337(6) 0.0380(7) 0.0026(5) 0.0096(5) 0.0032(5)
C8 0.0531(8) 0.0325(6) 0.0440(7) -0.0037(5) 0.0067(6) 0.0023(5)
C3 0.0427(7) 0.0331(6) 0.0406(7) 0.0000(5) 0.0091(5) -0.0006(5)
C5 0.0441(7) 0.0354(6) 0.0372(6) -0.0039(5) 0.0057(5) -0.0032(5)
C7 0.0425(7) 0.0369(6) 0.0397(7) -0.0015(5) 0.0067(5) 0.0002(5)
C2 0.0412(7) 0.0415(7) 0.0369(7) 0.0025(5) 0.0060(5) -0.0007(5)
C6 0.0571(8) 0.0335(6) 0.0497(8) -0.0070(6) 0.0045(6) -0.0007(5)
C4 0.0518(8) 0.0417(7) 0.0430(7) -0.0061(6) 0.0003(6) -0.0079(5)
C10 0.0626(9) 0.0631(9) 0.0391(8) -0.0074(7) -0.0015(6) 0.0067(6)
C1 0.0618(9) 0.0646(9) 0.0411(8) -0.0054(7) -0.0030(6) -0.0032(7)
O1 0.0606(6) 0.0474(5) 0.0377(5) 0.0009(4) -0.0018(4) 0.0008(4)
O4 0.0664(6) 0.0407(5) 0.0416(5) -0.0009(4) -0.0027(4) 0.0066(4)
O3 0.0776(7) 0.0341(5) 0.0440(5) -0.0049(4) 0.0038(5) 0.0007(4)
O2 0.0772(7) 0.0348(5) 0.0415(5) -0.0048(4) 0.0053(5) 0.0044(4)
N1 0.0517(6) 0.0348(5) 0.0380(6) 0.0009(4) 0.0049(5) 0.0046(4)
N2 0.0602(7) 0.0300(5) 0.0393(6) -0.0015(5) 0.0015(5) 0.0040(4)

loop_
_atom_type_symbol
_atom_type_description
_atom_type_scat_dispersion_real
_atom_type_scat_dispersion_imag
_atom_type_scat_source
C C 0.0033 0.0016 'International Tables Vol C Tables 4.2.6.8 and 6.1.1.4'
H H 0.0000 0.0000 'International Tables Vol C Tables 4.2.6.8 and 6.1.1.4'
N N 0.0061 0.0033 'International Tables Vol C Tables 4.2.6.8 and 6.1.1.4'
O O 0.0106 0.0060 'International Tables Vol C Tables 4.2.6.8 and 6.1.1.4'

loop_
_geom_angle_atom_site_label_1
_geom_angle_atom_site_label_2
_geom_angle_atom_site_label_3
_geom_angle_site_symmetry_1
_geom_angle_site_symmetry_3
_geom_angle
_geom_angle_publ_flag
O3 C9 O4 . . 124.74(12) ?
O3 C9 N2 . . 125.75(11) ?
O4 C9 N2 . . 109.51(10) ?
N1 C8 C7 . . 121.11(11) ?
N1 C8 H8 . . 119.4 ?
C7 C8 H8 . . 119.4 ?
O2 C3 C5 . . 118.24(11) ?
O2 C3 C2 . . 121.38(11) ?
C5 C3 C2 . . 120.37(11) ?
C3 C5 C7 . . 120.40(11) ?
C3 C5 H5 . . 119.8 ?
C7 C5 H5 . . 119.8 ?
C6 C7 C5 . . 118.74(12) ?
C6 C7 C8 . . 119.87(11) ?
C5 C7 C8 . . 121.36(11) ?
O1 C2 C4 . . 126.04(11) ?
O1 C2 C3 . . 114.48(11) ?
C4 C2 C3 . . 119.47(11) ?
C4 C6 C7 . . 121.22(12) ?
C4 C6 H6 . . 119.4 ?
C7 C6 H6 . . 119.4 ?
C2 C4 C6 . . 119.79(12) ?
C2 C4 H4 . . 120.1 ?
C6 C4 H4 . . 120.1 ?
O4 C10 H10A . . 109.5 ?
O4 C10 H10B . . 109.5 ?
H10A C10 H10B . . 109.5 ?
O4 C10 H10C . . 109.5 ?
H10A C10 H10C . . 109.5 ?
H10B C10 H10C . . 109.5 ?
O1 C1 H1A . . 109.5 ?
O1 C1 H1B . . 109.5 ?
H1A C1 H1B . . 109.5 ?
O1 C1 H1C . . 109.5 ?
H1A C1 H1C . . 109.5 ?
H1B C1 H1C . . 109.5 ?
C2 O1 C1 . . 117.31(11) ?
C9 O4 C10 . . 116.53(10) ?
C3 O2 H2 . . 109.5 ?
C8 N1 N2 . . 116.16(10) ?
C9 N2 N1 . . 118.88(10) ?
C9 N2 H2A . . 120.6 ?
N1 N2 H2A . . 120.6 ?

loop_
_geom_bond_atom_site_label_1
_geom_bond_atom_site_label_2
_geom_bond_site_symmetry_2
_geom_bond_distance
_geom_bond_publ_flag
C9 O3 . 1.2164(15) ?
C9 O4 . 1.3369(15) ?
C9 N2 . 1.3469(16) ?
C8 N1 . 1.2698(16) ?
C8 C7 . 1.4621(17) ?
C8 H8 . 0.93 ?
C3 O2 . 1.3669(14) ?
C3 C5 . 1.3717(17) ?
C3 C2 . 1.4078(17) ?
C5 C7 . 1.4025(17) ?
C5 H5 . 0.93 ?
C7 C6 . 1.3885(18) ?
C2 O1 . 1.3668(15) ?
C2 C4 . 1.3831(19) ?
C6 C4 . 1.3864(19) ?
C6 H6 . 0.93 ?
C4 H4 . 0.93 ?
C10 O4 . 1.4371(16) ?
C10 H10A . 0.96 ?
C10 H10B . 0.96 ?
C10 H10C . 0.96 ?
C1 O1 . 1.4241(16) ?
C1 H1A . 0.96 ?
C1 H1B . 0.96 ?
C1 H1C . 0.96 ?
O2 H2 . 0.82 ?
N1 N2 . 1.3750(14) ?
N2 H2A . 0.86 ?

loop_
_geom_hbond_atom_site_label_D
_geom_hbond_atom_site_label_H
_geom_hbond_atom_site_label_A
_geom_hbond_site_symmetry_A
_geom_hbond_distance_DH
_geom_hbond_distance_HA
_geom_hbond_distance_DA
_geom_hbond_angle_DHA
_geom_hbond_publ_flag
O2 H2 O1 . 0.82 2.28 2.6871(13) 112 yes
O2 H2 O3 3_766 0.82 2.20 2.9303(13) 148 yes
N2 H2A O3 2_746 0.86 2.44 3.1951(15) 147 yes
C8 H8 O3 2_746 0.93 2.51 3.3185(16) 146 yes
C10 H10A Cg1 4_655 0.96 2.87 3.6878(18) 143 yes

loop_
_cod_related_entry_id
_cod_related_entry_database
_cod_related_entry_code
1 ChemSpider 5286925
